data_4075225
loop_
_publ_author_name
'MacDonald, Margaret G.'
'Kostelansky, Cynthia Norris'
'White, Peter S.'
'Templeton, Joseph L.'

_publ_section_title
;
 Ethylene Insertion in Tp&#x2018;Pt(Ph)(\h2-CH2CH2) and C&#x2212;H
 Activation of Ethylbenzene to Form a Platinum(IV)ortho-Metalated
 Phenethyl Complex
;
_journal_issue 19
_journal_name_full Organometallics
_journal_page_first 4560
_journal_paper_doi 10.1021/om060137j
_journal_volume 25
_journal_year 2006
_chemical_formula_moiety 'C21.50 H31 B2 Cl F4 N6 O Pt '
_chemical_formula_sum 'C21.5 H31 B2 Cl F4 N6 O Pt'
_chemical_formula_weight 717.67
_chemical_name_systematic ?
_space_group_IT_number 2
_symmetry_cell_setting triclinic
_symmetry_space_group_name_Hall '-P 1'
_symmetry_space_group_name_H-M 'P -1'
_cell_angle_alpha 102.218(1)
_cell_angle_beta 95.437(1)
_cell_angle_gamma 96.559(1)
_cell_formula_units_Z 4
_cell_length_a 9.1331(2)
_cell_length_b 12.6495(3)
_cell_length_c 24.9106(5)
_cell_measurement_reflns_used 5829
_cell_measurement_temperature 173
_cell_measurement_theta_max 25.00
_cell_measurement_theta_min 2.50
_cell_volume 2773.27(11)
_computing_cell_refinement 'Bruker SAINT'
_computing_data_collection 'Bruker SMART'
_computing_data_reduction 'Bruker SAINT/NRCVAX DATRD2'
_computing_molecular_graphics NRCVAX
_computing_publication_material 'NRCVAX TABLES Jan 94 Version'
_computing_structure_refinement 'NRCVAX LSTSQ'
_computing_structure_solution 'NRCVAX SOLVER'
_diffrn_ambient_temperature 173
_diffrn_measurement_device 'Bruker SMART 1K'
_diffrn_measurement_method 'Omega scans'
_diffrn_radiation_monochromator graphite
_diffrn_radiation_source 'xray tube'
_diffrn_radiation_type 'Molybdenum K\a'
_diffrn_radiation_wavelength 0.71073
_diffrn_reflns_av_R_equivalents 0.039
_diffrn_reflns_limit_h_max 10
_diffrn_reflns_limit_h_min -10
_diffrn_reflns_limit_k_max 15
_diffrn_reflns_limit_k_min 0
_diffrn_reflns_limit_l_max 28
_diffrn_reflns_limit_l_min -29
_diffrn_reflns_number 45288
_diffrn_reflns_theta_max 25.00
_diffrn_reflns_theta_min 0.00
_exptl_absorpt_coefficient_mu 5.19
_exptl_absorpt_correction_T_max 1.0000
_exptl_absorpt_correction_T_min 1.0000
_exptl_absorpt_correction_type none
_exptl_crystal_colour clear
_exptl_crystal_density_diffrn 1.719
_exptl_crystal_description block
_exptl_crystal_F_000 1400.38
_exptl_crystal_size_max 0.25
_exptl_crystal_size_mid 0.15
_exptl_crystal_size_min 0.15
_refine_diff_density_max 1.93
_refine_diff_density_min -1.63
_refine_ls_goodness_of_fit_obs 1.80
_refine_ls_hydrogen_treatment constr
_refine_ls_matrix_type full
_refine_ls_number_parameters 658
_refine_ls_number_reflns 7755
_refine_ls_R_factor_all 0.055
_refine_ls_R_factor_obs 0.037
_refine_ls_shift/esd_max 0.004
_refine_ls_structure_factor_coef F
_refine_ls_weighting_details 1/(\s^2^(F)+0.0001F^2^)
_refine_ls_weighting_scheme calc
_refine_ls_wR_factor_all 0.041
_refine_ls_wR_factor_obs 0.038
_reflns_number_observed 7764
_reflns_number_total 9783
_reflns_observed_criterion 'Inet > 2.5\s(Inet)'
_cod_data_source_file om060137jsi20060213_044914.cif
_cod_data_source_block c03104
_cod_depositor_comments
;
The following automatic conversions were performed:

'_symmetry_cell_setting' value 'Triclinic' changed to 'triclinic'
according to /home/saulius/struct/CIF-dictionaries/cif_core.dic
dictionary named 'cif_core.dic' version 2.4.1 from 2010-06-29.

Automatic conversion script
Id: cif_fix_values 1715 2011-07-08 13:25:40Z adriana 
;
_cod_original_formula_sum 'C21.50 H31 B2 Cl F4 N6 O Pt '
_cod_database_code 4075225

loop_
_symmetry_equiv_pos_as_xyz
x,y,z
-x,-y,-z

loop_
_atom_site_aniso_label
_atom_site_aniso_U_11
_atom_site_aniso_U_22
_atom_site_aniso_U_33
_atom_site_aniso_U_12
_atom_site_aniso_U_13
_atom_site_aniso_U_23
_atom_site_aniso_type_symbol
Pt1 0.02989(16) 0.02018(18) 0.02457(15) -0.00006(12) 0.00134(12) 0.00495(12) Pt
O1 0.040(3) 0.029(3) 0.0286(25) 0.0048(23) 0.0079(22) 0.0064(22) O
C2 0.032(4) 0.020(4) 0.022(3) 0.001(3) -0.003(3) 0.005(3) C
C3 0.037(4) 0.039(5) 0.032(4) 0.011(4) 0.001(3) 0.011(3) C
C4 0.050(5) 0.055(6) 0.037(4) 0.002(4) 0.014(4) 0.015(4) C
C5 0.073(6) 0.044(6) 0.039(5) 0.006(5) 0.010(5) 0.018(4) C
C6 0.067(6) 0.037(5) 0.036(4) 0.018(4) -0.014(4) 0.009(4) C
C7 0.041(4) 0.027(5) 0.029(4) 0.003(3) 0.000(3) 0.001(3) C
B8 0.035(5) 0.032(5) 0.029(4) 0.000(4) 0.004(4) 0.014(4) B
N11 0.044(4) 0.017(4) 0.042(4) 0.001(3) -0.006(3) 0.008(3) N
N12 0.025(3) 0.022(4) 0.028(3) -0.005(3) -0.0038(25) 0.007(3) N
C13 0.034(4) 0.033(5) 0.046(5) 0.005(4) -0.007(4) 0.004(4) C
C14 0.042(5) 0.041(5) 0.038(4) 0.001(4) -0.009(4) 0.004(4) C
C15 0.046(5) 0.033(5) 0.041(4) -0.003(4) -0.008(4) 0.005(4) C
C16 0.060(6) 0.046(6) 0.063(6) 0.027(5) -0.020(5) 0.004(5) C
C17 0.093(7) 0.033(6) 0.060(6) 0.000(5) -0.031(5) -0.001(4) C
N21 0.025(3) 0.026(4) 0.029(3) 0.006(3) 0.0002(25) 0.009(3) N
N22 0.032(3) 0.022(4) 0.029(3) 0.004(3) 0.004(3) 0.008(3) N
C23 0.044(4) 0.013(4) 0.023(3) -0.005(3) -0.001(3) 0.003(3) C
C24 0.044(4) 0.020(4) 0.029(4) 0.002(3) -0.001(3) 0.009(3) C
C25 0.034(4) 0.020(4) 0.036(4) 0.001(3) -0.001(3) 0.008(3) C
C26 0.053(5) 0.039(5) 0.037(4) -0.003(4) 0.011(4) 0.012(4) C
C27 0.043(5) 0.042(5) 0.044(4) 0.009(4) 0.009(4) 0.021(4) C
N31 0.031(3) 0.018(3) 0.022(3) 0.002(3) 0.0048(24) 0.0015(23) N
N32 0.027(3) 0.020(3) 0.027(3) 0.0017(25) 0.0068(24) 0.0027(25) N
C33 0.029(4) 0.028(4) 0.028(4) 0.003(3) 0.001(3) 0.003(3) C
C34 0.040(4) 0.018(4) 0.034(4) -0.002(3) -0.001(3) 0.002(3) C
C35 0.034(4) 0.026(5) 0.032(4) -0.001(3) -0.001(3) 0.009(3) C
C36 0.048(5) 0.037(5) 0.038(4) 0.015(4) 0.009(4) 0.001(4) C
C37 0.048(5) 0.031(5) 0.046(5) -0.008(4) 0.002(4) 0.008(4) C
Pt2 0.02517(15) 0.02284(18) 0.02161(14) 0.00045(12) 0.00197(11) 0.00421(12) Pt
O41 0.028(3) 0.039(3) 0.0277(25) 0.0026(23) -0.0022(21) 0.0061(22) O
C42 0.033(4) 0.019(4) 0.020(3) 0.002(3) 0.004(3) -0.001(3) C
C43 0.047(5) 0.041(5) 0.041(4) 0.011(4) 0.011(4) 0.015(4) C
C44 0.069(6) 0.071(7) 0.046(5) 0.007(5) 0.021(5) 0.035(5) C
C45 0.044(5) 0.075(7) 0.051(5) -0.008(5) 0.021(4) 0.019(5) C
C46 0.033(4) 0.052(6) 0.047(5) -0.003(4) 0.011(4) 0.005(4) C
C47 0.035(4) 0.034(5) 0.027(4) 0.000(3) 0.001(3) 0.004(3) C
B48 0.026(4) 0.031(5) 0.020(4) 0.004(4) 0.002(3) 0.008(3) B
N51 0.025(3) 0.021(3) 0.036(3) -0.005(3) -0.002(3) 0.001(3) N
N52 0.030(3) 0.022(3) 0.025(3) -0.001(3) 0.0014(25) 0.0053(25) N
C53 0.034(4) 0.023(4) 0.050(5) 0.007(3) 0.002(4) 0.004(4) C
C54 0.048(5) 0.030(5) 0.050(5) 0.009(4) 0.011(4) -0.004(4) C
C55 0.040(4) 0.022(4) 0.039(4) 0.001(3) 0.001(3) -0.005(3) C
C56 0.029(4) 0.046(6) 0.074(6) 0.012(4) -0.002(4) -0.012(5) C
C57 0.056(5) 0.044(6) 0.057(5) -0.008(4) -0.002(4) -0.011(4) C
N61 0.019(3) 0.023(3) 0.026(3) -0.0003(24) 0.0021(23) 0.0010(25) N
N62 0.024(3) 0.024(3) 0.019(3) 0.0011(24) -0.0021(23) 0.0016(24) N
C63 0.025(4) 0.035(5) 0.027(4) 0.003(3) -0.003(3) -0.005(3) C
C64 0.022(4) 0.029(5) 0.039(4) -0.005(3) 0.002(3) -0.010(3) C
C65 0.021(3) 0.024(4) 0.032(4) 0.003(3) 0.006(3) 0.000(3) C
C66 0.042(5) 0.047(6) 0.032(4) 0.004(4) -0.009(3) -0.001(4) C
C67 0.035(4) 0.021(4) 0.049(5) 0.000(3) 0.009(3) 0.005(3) C
N71 0.021(3) 0.022(3) 0.025(3) -0.0002(24) 0.0011(23) 0.0033(24) N
N72 0.022(3) 0.021(3) 0.023(3) 0.0007(24) 0.0015(23) 0.0044(24) N
C73 0.025(4) 0.026(4) 0.031(4) -0.006(3) 0.009(3) 0.001(3) C
C74 0.022(4) 0.028(4) 0.042(4) 0.002(3) 0.011(3) 0.001(3) C
C75 0.019(3) 0.027(4) 0.031(4) -0.001(3) 0.002(3) -0.002(3) C
C76 0.056(5) 0.055(6) 0.044(5) 0.011(4) 0.021(4) 0.024(4) C
C77 0.026(4) 0.031(5) 0.057(5) 0.010(3) -0.001(4) 0.005(4) C
B81 0.046(5) 0.031(6) 0.036(5) 0.008(4) -0.001(4) -0.001(4) B
F82 0.0392(24) 0.054(3) 0.0410(25) -0.0017(22) -0.0011(20) 0.0162(22) F
F83 0.119(5) 0.122(6) 0.080(4) -0.092(5) -0.036(4) 0.032(4) F
F84 0.333(13) 0.128(7) 0.071(4) 0.163(8) -0.057(6) -0.022(4) F
F85 0.070(4) 0.241(10) 0.072(4) 0.010(5) 0.015(3) 0.080(5) F
B86 0.047(6) 0.054(7) 0.033(5) -0.008(5) -0.001(4) 0.003(5) B
F87 0.105(6) 0.144(7) 0.188(8) -0.018(5) 0.050(6) 0.073(6) F
F88 0.099(5) 0.169(7) 0.050(3) 0.028(5) -0.008(3) -0.036(4) F
F89 0.089(4) 0.056(4) 0.078(4) 0.016(3) -0.010(3) 0.001(3) F
F90 0.134(6) 0.088(5) 0.093(4) 0.034(4) 0.013(4) 0.054(4) F
C91 0.075(7) 0.053(7) 0.067(6) -0.009(5) 0.021(5) 0.009(5) C
Cl92 0.0698(15) 0.0634(17) 0.0729(16) 0.0061(13) 0.0096(13) 0.0298(13) Cl
Cl93 0.131(3) 0.0652(21) 0.136(3) 0.0088(20) 0.0653(23) 0.0282(20) Cl

loop_
_atom_site_label
_atom_site_fract_x
_atom_site_fract_y
_atom_site_fract_z
_atom_site_U_iso_or_equiv
_atom_site_thermal_displace_type
_atom_site_type_symbol
Pt1 0.52448(3) 0.278737(22) 0.345943(10) 0.02531(16) Uani Pt
O1 0.6035(5) 0.1407(4) 0.30438(18) 0.032(3) Uani O
C2 0.5228(7) 0.3361(5) 0.2771(3) 0.025(4) Uani C
C3 0.6421(8) 0.3265(6) 0.2456(3) 0.035(4) Uani C
C4 0.6460(9) 0.3663(7) 0.1975(3) 0.046(5) Uani C
C5 0.5328(11) 0.4159(7) 0.1796(3) 0.051(6) Uani C
C6 0.4141(10) 0.4286(7) 0.2092(3) 0.047(5) Uani C
C7 0.4070(8) 0.3879(6) 0.2574(3) 0.033(4) Uani C
B8 0.2778(9) 0.2801(7) 0.4285(3) 0.031(4) Uani B
N11 0.1824(7) 0.1166(5) 0.34766(24) 0.035(4) Uani N
N12 0.1808(6) 0.2226(5) 0.37109(21) 0.026(3) Uani N
C13 0.0739(8) 0.2567(6) 0.3418(3) 0.039(4) Uani C
C14 0.0082(8) 0.1704(7) 0.2984(3) 0.042(5) Uani C
C15 0.0810(9) 0.0830(7) 0.3027(3) 0.042(4) Uani C
C16 0.0343(10) 0.3708(8) 0.3566(4) 0.058(5) Uani C
C17 0.0581(12) -0.0305(7) 0.2680(4) 0.067(6) Uani C
N21 0.5233(6) 0.2139(5) 0.41669(21) 0.026(3) Uani N
N22 0.3930(6) 0.2100(5) 0.44214(22) 0.028(3) Uani N
C23 0.4128(8) 0.1602(5) 0.4848(3) 0.028(4) Uani C
C24 0.5521(8) 0.1298(6) 0.4865(3) 0.031(4) Uani C
C25 0.6203(8) 0.1648(6) 0.4437(3) 0.030(4) Uani C
C26 0.2923(9) 0.1409(7) 0.5195(3) 0.043(5) Uani C
C27 0.7710(8) 0.1548(7) 0.4280(3) 0.041(5) Uani C
N31 0.4500(6) 0.4086(4) 0.38867(20) 0.024(3) Uani N
N32 0.3479(6) 0.3948(4) 0.42510(21) 0.025(3) Uani N
C33 0.3294(7) 0.4941(6) 0.4545(3) 0.029(4) Uani C
C34 0.4167(8) 0.5723(6) 0.4365(3) 0.032(4) Uani C
C35 0.4928(8) 0.5169(6) 0.3959(3) 0.031(4) Uani C
C36 0.2286(8) 0.5111(7) 0.4989(3) 0.041(4) Uani C
C37 0.6067(9) 0.5652(6) 0.3653(3) 0.043(5) Uani C
Pt2 0.16904(3) -0.296482(22) 0.125217(10) 0.02361(14) Uani Pt
O41 0.3448(5) -0.2546(4) 0.18786(18) 0.032(3) Uani O
C42 0.0329(7) -0.3142(5) 0.18207(25) 0.025(4) Uani C
C43 0.0673(9) -0.3762(7) 0.2216(3) 0.042(5) Uani C
C44 -0.0279(11) -0.3915(8) 0.2602(3) 0.058(6) Uani C
C45 -0.1554(10) -0.3443(8) 0.2618(4) 0.056(6) Uani C
C46 -0.1936(8) -0.2841(7) 0.2239(3) 0.045(5) Uani C
C47 -0.0965(8) -0.2685(6) 0.1855(3) 0.033(4) Uani C
B48 0.1170(8) -0.1909(7) 0.0195(3) 0.026(4) Uani B
N51 0.2112(6) -0.0266(5) 0.10075(22) 0.029(3) Uani N
N52 0.0957(6) -0.0928(5) 0.06734(21) 0.026(3) Uani N
C53 -0.0285(8) -0.0504(6) 0.0804(3) 0.036(4) Uani C
C54 0.0109(9) 0.0422(6) 0.1230(3) 0.044(5) Uani C
C55 0.1620(8) 0.0548(6) 0.1352(3) 0.036(4) Uani C
C56 -0.1785(8) -0.0981(7) 0.0511(4) 0.054(5) Uani C
C57 0.2637(10) 0.1422(7) 0.1763(4) 0.057(5) Uani C
N61 0.0051(5) -0.3413(4) 0.06323(21) 0.023(3) Uani N
N62 0.0025(6) -0.2902(4) 0.01942(20) 0.023(3) Uani N
C63 -0.1092(7) -0.3441(6) -0.0203(3) 0.031(4) Uani C
C64 -0.1769(7) -0.4301(6) -0.0015(3) 0.033(4) Uani C
C65 -0.1042(7) -0.4268(6) 0.0508(3) 0.027(4) Uani C
C66 -0.1455(8) -0.3122(7) -0.0735(3) 0.043(4) Uani C
C67 -0.1342(8) -0.5044(6) 0.0869(3) 0.035(4) Uani C
N71 0.3139(5) -0.2750(4) 0.06570(21) 0.023(3) Uani N
N72 0.2737(5) -0.2181(4) 0.02605(20) 0.022(3) Uani N
C73 0.3781(7) -0.2220(6) -0.0094(3) 0.029(4) Uani C
C74 0.4843(7) -0.2803(6) 0.0072(3) 0.031(4) Uani C
C75 0.4402(7) -0.3120(6) 0.0550(3) 0.027(4) Uani C
C76 0.3714(9) -0.1673(7) -0.0574(3) 0.049(5) Uani C
C77 0.5161(8) -0.3773(6) 0.0891(3) 0.039(4) Uani C
B81 0.5847(10) -0.0256(8) 0.1657(4) 0.039(5) Uani B
F82 0.5154(4) -0.0218(4) 0.11383(16) 0.045(3) Uani F
F83 0.6890(8) 0.0585(6) 0.18505(24) 0.118(5) Uani F
F84 0.6339(12) -0.1193(7) 0.1629(3) 0.179(8) Uani F
F85 0.4809(6) -0.0201(7) 0.20239(25) 0.122(6) Uani F
B86 0.4343(11) -0.1108(9) 0.3393(4) 0.047(6) Uani B
F87 0.5636(8) -0.0610(7) 0.3301(4) 0.141(7) Uani F
F88 0.3406(7) -0.1710(6) 0.29484(22) 0.115(5) Uani F
F89 0.3551(6) -0.0405(4) 0.37311(22) 0.078(4) Uani F
F90 0.4684(8) -0.1836(5) 0.3705(3) 0.099(5) Uani F
C91 0.1052(11) 0.7811(8) 0.3931(4) 0.066(6) Uani C
Cl92 0.0203(3) 0.67455(22) 0.41986(10) 0.0667(16) Uani Cl
Cl93 0.0327(4) 0.9024(3) 0.41622(15) 0.1069(25) Uani Cl
H1a 0.616 0.147 0.267 0.0427 Uiso H
H1b 0.533 0.077 0.303 0.0427 Uiso H
H3 0.723 0.291 0.258 0.0461 Uiso H
H4 0.730 0.359 0.177 0.0572 Uiso H
H5 0.535 0.441 0.146 0.0624 Uiso H
H6 0.336 0.466 0.197 0.0565 Uiso H
H7 0.322 0.395 0.277 0.0421 Uiso H
H8 0.213 0.288 0.457 0.0420 Uiso H
H11 0.248 0.071 0.361 0.0446 Uiso H
H14 -0.072 0.172 0.271 0.0504 Uiso H
H16a -0.045 0.379 0.330 0.0667 Uiso H
H16b 0.003 0.382 0.393 0.0667 Uiso H
H16c 0.119 0.423 0.357 0.0667 Uiso H
H17a -0.019 -0.037 0.238 0.0721 Uiso H
H17b 0.149 -0.046 0.253 0.0721 Uiso H
H17c 0.031 -0.081 0.290 0.0721 Uiso H
H24 0.596 0.093 0.512 0.0411 Uiso H
H26a 0.327 0.105 0.548 0.0530 Uiso H
H26b 0.265 0.210 0.537 0.0530 Uiso H
H26c 0.208 0.096 0.497 0.0530 Uiso H
H27a 0.821 0.117 0.452 0.0529 Uiso H
H27b 0.764 0.114 0.390 0.0529 Uiso H
H27c 0.825 0.226 0.432 0.0529 Uiso H
H34 0.424 0.650 0.450 0.0407 Uiso H
H36a 0.233 0.588 0.515 0.0512 Uiso H
H36b 0.129 0.482 0.483 0.0512 Uiso H
H36c 0.258 0.475 0.527 0.0512 Uiso H
H37a 0.620 0.643 0.377 0.0518 Uiso H
H37b 0.699 0.539 0.373 0.0518 Uiso H
H37c 0.575 0.544 0.326 0.0518 Uiso H
H41a 0.318 -0.204 0.219 0.0411 Uiso H
H41b 0.429 -0.221 0.175 0.0417 Uiso H
H43 0.158 -0.408 0.222 0.0533 Uiso H
H44 -0.005 -0.436 0.286 0.0716 Uiso H
H45 -0.219 -0.354 0.289 0.0667 Uiso H
H46 -0.284 -0.252 0.225 0.0541 Uiso H
H47 -0.122 -0.226 0.159 0.0421 Uiso H
H48 0.099 -0.170 -0.015 0.0357 Uiso H
H51 0.313 -0.037 0.100 0.0371 Uiso H
H54 -0.055 0.089 0.141 0.0525 Uiso H
H56a -0.252 -0.056 0.067 0.0601 Uiso H
H56b -0.181 -0.097 0.013 0.0601 Uiso H
H56c -0.200 -0.172 0.055 0.0601 Uiso H
H57a 0.205 0.192 0.196 0.0624 Uiso H
H57b 0.319 0.110 0.202 0.0624 Uiso H
H57c 0.331 0.181 0.158 0.0624 Uiso H
H64 -0.260 -0.482 -0.021 0.0398 Uiso H
H66a -0.228 -0.362 -0.095 0.0505 Uiso H
H66b -0.171 -0.239 -0.066 0.0505 Uiso H
H66c -0.061 -0.315 -0.094 0.0505 Uiso H
H67a -0.217 -0.559 0.069 0.0450 Uiso H
H67b -0.048 -0.539 0.093 0.0450 Uiso H
H67c -0.157 -0.466 0.122 0.0450 Uiso H
H74 0.571 -0.297 -0.010 0.0406 Uiso H
H76a 0.456 -0.180 -0.077 0.0618 Uiso H
H76b 0.282 -0.196 -0.082 0.0618 Uiso H
H76c 0.373 -0.090 -0.044 0.0618 Uiso H
H77a 0.606 -0.396 0.074 0.0480 Uiso H
H77b 0.540 -0.336 0.126 0.0480 Uiso H
H77c 0.452 -0.443 0.089 0.0480 Uiso H
H91a 0.088 0.761 0.353 0.0756 Uiso H
H91b 0.210 0.792 0.405 0.0756 Uiso H

loop_
_atom_type_symbol
_atom_type_scat_dispersion_real
_atom_type_scat_dispersion_imag
_atom_type_scat_source
C 0.003 0.002 'International Tables Vol. IV Table 2.2B'
H 0.000 0.000 'International Tables Vol. IV Table 2.2B'
B 0.001 0.001 'International Tables Vol. IV Table 2.2B'
Cl 0.148 0.159 'International Tables Vol. IV Table 2.2B'
F 0.017 0.010 'International Tables Vol. IV Table 2.2B'
N 0.006 0.003 'International Tables Vol. IV Table 2.2B'
O 0.011 0.006 'International Tables Vol. IV Table 2.2B'
Pt -1.703 8.391 'International Tables Vol. IV Table 2.2B'

loop_
_geom_angle_atom_site_label_1
_geom_angle_atom_site_label_2
_geom_angle_atom_site_label_3
_geom_angle
O(1) Pt(1) C(2) 88.95(23)
O(1) Pt(1) N(21) 89.82(19)
O(1) Pt(1) N(31) 177.58(20)
C(2) Pt(1) N(21) 178.27(24)
C(2) Pt(1) N(31) 93.46(24)
N(21) Pt(1) N(31) 87.78(21)
Pt(1) C(2) C(3) 120.1(5)
Pt(1) C(2) C(7) 123.7(5)
C(3) C(2) C(7) 116.2(6)
C(2) C(3) C(4) 121.9(7)
C(3) C(4) C(5) 120.5(7)
C(4) C(5) C(6) 120.1(7)
C(5) C(6) C(7) 120.3(7)
C(2) C(7) C(6) 120.9(7)
N(12) B(8) N(22) 110.0(6)
N(12) B(8) N(32) 108.9(6)
N(22) B(8) N(32) 112.3(6)
N(12) N(11) C(15) 111.0(6)
B(8) N(12) N(11) 121.5(6)
B(8) N(12) C(13) 130.8(6)
N(11) N(12) C(13) 107.0(5)
N(12) C(13) C(14) 108.9(7)
N(12) C(13) C(16) 122.8(6)
C(14) C(13) C(16) 128.3(7)
C(13) C(14) C(15) 106.5(7)
N(11) C(15) C(14) 106.5(6)
N(11) C(15) C(17) 123.1(7)
C(14) C(15) C(17) 130.4(7)
Pt(1) N(21) N(22) 118.2(4)
Pt(1) N(21) C(25) 134.3(4)
N(22) N(21) C(25) 107.3(5)
B(8) N(22) N(21) 118.5(5)
B(8) N(22) C(23) 130.8(6)
N(21) N(22) C(23) 108.8(5)
N(22) C(23) C(24) 108.2(6)
N(22) C(23) C(26) 121.9(6)
C(24) C(23) C(26) 129.9(7)
C(23) C(24) C(25) 107.4(6)
N(21) C(25) C(24) 108.3(6)
N(21) C(25) C(27) 122.0(6)
C(24) C(25) C(27) 129.7(7)
Pt(1) N(31) N(32) 119.4(4)
Pt(1) N(31) C(35) 132.5(4)
N(32) N(31) C(35) 107.5(5)
B(8) N(32) N(31) 121.2(5)
B(8) N(32) C(33) 130.1(5)
N(31) N(32) C(33) 108.7(5)
N(32) C(33) C(34) 108.5(6)
N(32) C(33) C(36) 123.7(6)
C(34) C(33) C(36) 127.8(7)
C(33) C(34) C(35) 106.7(6)
N(31) C(35) C(34) 108.6(6)
N(31) C(35) C(37) 123.8(6)
C(34) C(35) C(37) 127.5(7)
O(41) Pt(2) C(42) 88.68(22)
O(41) Pt(2) N(61) 177.54(19)
O(41) Pt(2) N(71) 90.91(18)
C(42) Pt(2) N(61) 92.89(23)
C(42) Pt(2) N(71) 179.06(23)
N(61) Pt(2) N(71) 87.55(20)
Pt(2) C(42) C(43) 120.3(5)
Pt(2) C(42) C(47) 123.3(5)
C(43) C(42) C(47) 116.4(6)
C(42) C(43) C(44) 120.8(7)
C(43) C(44) C(45) 120.4(8)
C(44) C(45) C(46) 120.5(7)
C(45) C(46) C(47) 118.5(7)
C(42) C(47) C(46) 123.2(7)
N(52) B(48) N(62) 109.4(5)
N(52) B(48) N(72) 110.6(5)
N(62) B(48) N(72) 111.1(6)
N(52) N(51) C(55) 110.4(5)
B(48) N(52) N(51) 123.0(5)
B(48) N(52) C(53) 130.0(6)
N(51) N(52) C(53) 106.8(5)
N(52) C(53) C(54) 108.6(6)
N(52) C(53) C(56) 122.8(6)
C(54) C(53) C(56) 128.6(7)
C(53) C(54) C(55) 106.9(6)
N(51) C(55) C(54) 107.3(6)
N(51) C(55) C(57) 122.9(7)
C(54) C(55) C(57) 129.8(7)
Pt(2) N(61) N(62) 120.3(4)
Pt(2) N(61) C(65) 131.0(5)
N(62) N(61) C(65) 108.1(5)
B(48) N(62) N(61) 121.5(5)
B(48) N(62) C(63) 129.7(6)
N(61) N(62) C(63) 108.8(5)
N(62) C(63) C(64) 107.5(6)
N(62) C(63) C(66) 124.0(7)
C(64) C(63) C(66) 128.5(6)
C(63) C(64) C(65) 107.6(6)
N(61) C(65) C(64) 108.0(6)
N(61) C(65) C(67) 124.4(6)
C(64) C(65) C(67) 127.6(6)
Pt(2) N(71) N(72) 119.2(4)
Pt(2) N(71) C(75) 132.5(5)
N(72) N(71) C(75) 108.2(5)
B(48) N(72) N(71) 119.3(5)
B(48) N(72) C(73) 130.2(6)
N(71) N(72) C(73) 108.2(5)
N(72) C(73) C(74) 108.7(6)
N(72) C(73) C(76) 122.9(6)
C(74) C(73) C(76) 128.4(6)
C(73) C(74) C(75) 106.0(6)
N(71) C(75) C(74) 109.0(6)
N(71) C(75) C(77) 123.0(6)
C(74) C(75) C(77) 128.0(6)
F(82) B(81) F(83) 111.4(8)
F(82) B(81) F(84) 109.6(7)
F(82) B(81) F(85) 108.8(7)
F(83) B(81) F(84) 112.9(9)
F(83) B(81) F(85) 107.1(7)
F(84) B(81) F(85) 106.8(9)
B(81) F(83) F(84) 33.4(5)
B(81) F(83) F(85) 37.3(5)
F(84) F(83) F(85) 59.3(4)
B(81) F(84) F(83) 33.7(5)
B(81) F(84) F(85) 37.7(5)
F(83) F(84) F(85) 59.9(3)
B(81) F(85) F(83) 35.5(5)
B(81) F(85) F(84) 35.5(5)
F(83) F(85) F(84) 60.8(4)
F(87) B(86) F(88) 118.2(8)
F(87) B(86) F(89) 113.0(9)
F(87) B(86) F(90) 106.4(9)
F(88) B(86) F(89) 109.3(8)
F(88) B(86) F(90) 105.1(9)
F(89) B(86) F(90) 103.5(7)
B(86) F(87) F(90) 37.3(6)
B(86) F(88) F(90) 37.6(6)
B(86) F(89) F(90) 37.6(5)
B(86) F(90) F(87) 36.3(5)
B(86) F(90) F(88) 37.4(5)
B(86) F(90) F(89) 38.8(5)
F(87) F(90) F(88) 64.6(4)
F(87) F(90) F(89) 63.5(3)
F(88) F(90) F(89) 62.6(3)
Cl(92) C(91) Cl(93) 111.1(5)
C(91) Cl(92) Cl(93) 34.3(3)
C(91) Cl(93) Cl(92) 34.6(3)

loop_
_geom_bond_atom_site_label_1
_geom_bond_atom_site_label_2
_geom_bond_distance
Pt(1) O(1) 2.075(5)
Pt(1) C(2) 1.997(6)
Pt(1) N(21) 2.095(5)
Pt(1) N(31) 1.987(5)
C(2) C(3) 1.404(10)
C(2) C(7) 1.409(10)
C(3) C(4) 1.395(11)
C(4) C(5) 1.357(13)
C(5) C(6) 1.373(13)
C(6) C(7) 1.409(11)
B(8) N(12) 1.591(10)
B(8) N(22) 1.510(10)
B(8) N(32) 1.541(10)
N(11) N(12) 1.346(8)
N(11) C(15) 1.343(9)
N(12) C(13) 1.329(9)
C(13) C(14) 1.396(10)
C(13) C(16) 1.506(12)
C(14) C(15) 1.371(12)
C(15) C(17) 1.491(12)
N(21) N(22) 1.401(7)
N(21) C(25) 1.347(9)
N(22) C(23) 1.353(9)
C(23) C(24) 1.370(10)
C(23) C(26) 1.493(10)
C(24) C(25) 1.407(10)
C(25) C(27) 1.478(10)
N(31) N(32) 1.384(7)
N(31) C(35) 1.350(9)
N(32) C(33) 1.350(9)
C(33) C(34) 1.375(10)
C(33) C(36) 1.502(10)
C(34) C(35) 1.394(10)
C(35) C(37) 1.496(10)
Pt(2) O(41) 2.067(4)
Pt(2) C(42) 2.002(6)
Pt(2) N(61) 1.986(5)
Pt(2) N(71) 2.117(5)
C(42) C(43) 1.417(10)
C(42) C(47) 1.375(10)
C(43) C(44) 1.385(11)
C(44) C(45) 1.368(14)
C(45) C(46) 1.378(14)
C(46) C(47) 1.393(10)
B(48) N(52) 1.571(9)
B(48) N(62) 1.539(10)
B(48) N(72) 1.512(9)
N(51) N(52) 1.357(7)
N(51) C(55) 1.343(9)
N(52) C(53) 1.348(9)
C(53) C(54) 1.389(10)
C(53) C(56) 1.487(11)
C(54) C(55) 1.368(11)
C(55) C(57) 1.497(10)
N(61) N(62) 1.381(8)
N(61) C(65) 1.347(8)
N(62) C(63) 1.360(8)
C(63) C(64) 1.379(11)
C(63) C(66) 1.485(11)
C(64) C(65) 1.396(10)
C(65) C(67) 1.485(10)
N(71) N(72) 1.386(8)
N(71) C(75) 1.322(8)
N(72) C(73) 1.357(8)
C(73) C(74) 1.368(10)
C(73) C(76) 1.503(11)
C(74) C(75) 1.415(10)
C(75) C(77) 1.483(11)
B(81) F(82) 1.397(10)
B(81) F(83) 1.318(11)
B(81) F(84) 1.306(12)
B(81) F(85) 1.375(11)
F(83) F(84) 2.187(11)
F(83) F(85) 2.166(8)
F(84) F(85) 2.153(11)
B(86) F(87) 1.336(12)
B(86) F(88) 1.361(11)
B(86) F(89) 1.404(12)
B(86) F(90) 1.368(13)
F(87) F(90) 2.166(10)
F(88) F(90) 2.166(9)
F(89) F(90) 2.177(8)
C(91) Cl(92) 1.761(10)
C(91) Cl(93) 1.747(11)
Cl(92) Cl(93) 2.892(4)
